data_6000377
loop_
_publ_author_name
'Serpaggi, F.'
'Ferey, G.'

_publ_section_title
;
 Hybrid open frameworks (MIL-n). Part 6 - Hydrothermal synthesis and X-ray
 powder ab initio structure determination of MIL-11, a series of
 lanthanide organodiphosphonates with three-dimensional networks,
 Ln(III)H[O3P(CH2)(n)PO3](n = 1-3)
;
_journal_name_full 'Journal of Materials Chemistry'
_journal_page_first 2749
_journal_page_last 2755
_journal_paper_doi 10.1039/a802715c
_journal_volume 8
_journal_year 1998
_chemical_formula_sum 'C2 H5 Ga O6 P2'
_space_group_name_H-M_alt 'P 1 21/c 1'
_cell_angle_alpha 90.000
_cell_angle_beta 111.491
_cell_angle_gamma 90.000
_cell_length_a 5.2918
_cell_length_b 15.9750
_cell_length_c 8.3380
_cell_volume 655.86
_cod_database_code 6000377

loop_
_atom_site_label
_atom_site_fract_x
_atom_site_fract_y
_atom_site_fract_z
? ? ? ?
